data_2203888
loop_
_publ_author_name
'Nassar, Roger'
'Noll, Bruce C.'
'Henderson, Kenneth W.'

_publ_section_title
;Bis[\m^2^-bis(diphenylphosphinoyl)methanido-\k^2^<i>O</i>:<i>O</i>']hexamethyldi-\m^3^-oxo-tetraaluminium(III)
 tetrahydrofuran disolvate
;
_journal_issue 7
_journal_name_full 'Acta Crystallographica Section E'
_journal_page_first m1023
_journal_page_last m1024
_journal_paper_doi 10.1107/S1600536804011523
_journal_volume 60
_journal_year 2004
_chemical_formula_iupac '[Al4 (C H3)6 O2 (C25 H21 O2 P2)2], 2C4 H8 O1'
_chemical_formula_moiety 'C56 H60 Al4 O6 P4, 2C4 H8 O1'
_chemical_formula_sum 'C64 H76 Al4 O8 P4'
_chemical_formula_weight 1205.12
_chemical_name_systematic
;
Bis[\m^2^-bis(diphenylphosphinoyl)methanido-\k^2^O:O']hexamethyldi-\m^3^-oxo-
dialuminium(III) tetrahydrofuran disolvate
;
_space_group_IT_number 14
_symmetry_cell_setting monoclinic
_symmetry_space_group_name_Hall '-P 2yn'
_symmetry_space_group_name_H-M 'P 1 21/n 1'
_atom_sites_solution_hydrogens geom
_atom_sites_solution_primary direct
_atom_sites_solution_secondary difmap
_audit_creation_method SHELXL-97
_cell_angle_alpha 90.00
_cell_angle_beta 102.1170(10)
_cell_angle_gamma 90.00
_cell_formula_units_Z 2
_cell_length_a 13.0087(2)
_cell_length_b 18.5644(3)
_cell_length_c 13.7312(2)
_cell_measurement_reflns_used 5174
_cell_measurement_temperature 100(2)
_cell_measurement_theta_max 23.82
_cell_measurement_theta_min 2.19
_cell_volume 3242.19(9)
_computing_cell_refinement 'APEX2 and SAINT (Bruker--Nonius, 2004)'
_computing_data_collection 'APEX2 (Bruker--Nonius, 2004)'
_computing_data_reduction 'SAINT and XPREP (Sheldrick, 2003)'
_computing_molecular_graphics 'ORTEP-3 for Windows (Farrugia, 1997)'
_computing_publication_material 'XCIF (Sheldrick, 2001)'
_computing_structure_refinement 'XL (Sheldrick, 2001)'
_computing_structure_solution 'XS (Sheldrick, 2001)'
_diffrn_ambient_temperature 100(2)
_diffrn_detector_area_resol_mean 8.33
_diffrn_measured_fraction_theta_full 1.000
_diffrn_measured_fraction_theta_max 1.000
_diffrn_measurement_device_type 'Bruker SMART APEX CCD area-detector'
_diffrn_measurement_method '\f and \w'
_diffrn_radiation_monochromator graphite
_diffrn_radiation_type MoK\a
_diffrn_radiation_wavelength 0.71073
_diffrn_reflns_av_R_equivalents 0.0353
_diffrn_reflns_av_sigmaI/netI 0.0291
_diffrn_reflns_limit_h_max 13
_diffrn_reflns_limit_h_min -16
_diffrn_reflns_limit_k_max 23
_diffrn_reflns_limit_k_min -23
_diffrn_reflns_limit_l_max 17
_diffrn_reflns_limit_l_min -17
_diffrn_reflns_number 47479
_diffrn_reflns_theta_full 26.37
_diffrn_reflns_theta_max 26.37
_diffrn_reflns_theta_min 1.87
_diffrn_standards_decay_% 0
_diffrn_standards_interval_count 0
_diffrn_standards_interval_time 0
_diffrn_standards_number 0
_exptl_absorpt_coefficient_mu 0.222
_exptl_absorpt_correction_T_max 0.9712
_exptl_absorpt_correction_T_min 0.9603
_exptl_absorpt_correction_type multi-scan
_exptl_absorpt_process_details '(Blessing, 1995)'
_exptl_crystal_colour colorless
_exptl_crystal_density_diffrn 1.234
_exptl_crystal_density_method 'not measured'
_exptl_crystal_description cube
_exptl_crystal_F_000 1112
_exptl_crystal_size_max 0.19
_exptl_crystal_size_mid 0.14
_exptl_crystal_size_min 0.14
_refine_diff_density_max 0.889
_refine_diff_density_min -0.378
_refine_ls_extinction_method none
_refine_ls_goodness_of_fit_ref 1.049
_refine_ls_hydrogen_treatment mixed
_refine_ls_matrix_type full
_refine_ls_number_parameters 323
_refine_ls_number_reflns 6623
_refine_ls_number_restraints 0
_refine_ls_restrained_S_all 1.049
_refine_ls_R_factor_all 0.0757
_refine_ls_R_factor_gt 0.0615
_refine_ls_shift/su_max 0.002
_refine_ls_shift/su_mean 0.000
_refine_ls_structure_factor_coef Fsqd
_refine_ls_weighting_details 'calc w = 1/[\s^2^(Fo^2^)+(0.0936P)^2^+2.8045P] where P = (Fo^2^+2Fc^2^)/3'
_refine_ls_weighting_scheme calc
_refine_ls_wR_factor_gt 0.1657
_refine_ls_wR_factor_ref 0.1734
_reflns_number_gt 5264
_reflns_number_total 6623
_reflns_threshold_expression I>2\s(I)
_cod_data_source_file dn6136.cif
_cod_data_source_block I
_cod_original_sg_symbol_H-M 'P 21/n'
_cod_database_code 2203888
_cod_database_fobs_code 2203888

loop_
_symmetry_equiv_pos_as_xyz
'x, y, z'
'-x+1/2, y+1/2, -z+1/2'
'-x, -y, -z'
'x-1/2, -y-1/2, z-1/2'

loop_
_atom_site_label
_atom_site_fract_x
_atom_site_fract_y
_atom_site_fract_z
_atom_site_U_iso_or_equiv
_atom_site_adp_type
_atom_site_calc_flag
_atom_site_refinement_flags
_atom_site_occupancy
_atom_site_type_symbol
Al1 0.51781(7) 0.13590(5) -0.11532(6) 0.0421(2) Uani d . 1 Al
Al2 0.46736(6) 0.03576(4) 0.06943(6) 0.0316(2) Uani d . 1 Al
O1 0.64524(18) 0.17197(12) -0.05762(14) 0.0479(5) Uani d . 1 O
O2 0.56631(16) 0.06409(11) 0.16889(13) 0.0424(5) Uani d . 1 O
O3 0.50657(14) 0.05647(10) -0.04522(13) 0.0326(4) Uani d . 1 O
P1 0.70468(6) 0.20492(4) 0.04047(5) 0.03228(19) Uani d . 1 P
P2 0.64366(5) 0.12372(4) 0.21474(5) 0.03026(18) Uani d . 1 P
C1 0.7173(2) 0.29943(14) 0.0162(2) 0.0356(6) Uani d . 1 C
C2 0.7097(3) 0.32284(18) -0.0811(2) 0.0494(8) Uani d . 1 C
H2 0.6966 0.2891 -0.1343 0.059 Uiso calc R 1 H
C3 0.7211(3) 0.39511(19) -0.1007(3) 0.0597(9) Uani d . 1 C
H3 0.7163 0.4108 -0.1674 0.072 Uiso calc R 1 H
C4 0.7392(3) 0.44428(18) -0.0248(3) 0.0576(9) Uani d . 1 C
H4 0.7459 0.4939 -0.0390 0.069 Uiso calc R 1 H
C5 0.7476(3) 0.42214(17) 0.0710(3) 0.0529(8) Uani d . 1 C
H5 0.7608 0.4564 0.1236 0.063 Uiso calc R 1 H
C6 0.7370(2) 0.34969(15) 0.0925(2) 0.0433(7) Uani d . 1 C
H6 0.7432 0.3346 0.1596 0.052 Uiso calc R 1 H
C7 0.8343(2) 0.16606(14) 0.0614(2) 0.0389(6) Uani d . 1 C
C8 0.9078(2) 0.18236(17) 0.1462(3) 0.0472(8) Uani d . 1 C
H8 0.8904 0.2146 0.1940 0.057 Uiso calc R 1 H
C9 1.0078(3) 0.1517(2) 0.1620(4) 0.0713(12) Uani d . 1 C
H9 1.0585 0.1618 0.2210 0.086 Uiso calc R 1 H
C10 1.0322(4) 0.1057(2) 0.0895(5) 0.0806(15) Uani d . 1 C
H10 1.0999 0.0842 0.0996 0.097 Uiso calc R 1 H
C11 0.9596(4) 0.0913(2) 0.0043(4) 0.0784(14) Uani d . 1 C
H11 0.9781 0.0608 -0.0449 0.094 Uiso calc R 1 H
C12 0.8602(3) 0.12035(17) -0.0110(3) 0.0590(10) Uani d . 1 C
H12 0.8098 0.1096 -0.0700 0.071 Uiso calc R 1 H
C13 0.6535(2) 0.19737(15) 0.1443(2) 0.0317(6) Uani d . 1 C
H13 0.605(2) 0.2308(17) 0.145(2) 0.036(8) Uiso d . 1 H
C14 0.6001(2) 0.15336(19) 0.3241(2) 0.0436(7) Uani d . 1 C
C15 0.6247(3) 0.2223(2) 0.3621(3) 0.0656(11) Uani d . 1 C
H15 0.6647 0.2539 0.3302 0.079 Uiso calc R 1 H
C16 0.5913(5) 0.2448(3) 0.4463(3) 0.0986(18) Uani d . 1 C
H16 0.6087 0.2917 0.4724 0.118 Uiso calc R 1 H
C17 0.5330(5) 0.1995(3) 0.4921(3) 0.0986(18) Uani d . 1 C
H17 0.5097 0.2153 0.5497 0.118 Uiso calc R 1 H
C18 0.5082(3) 0.1319(3) 0.4556(3) 0.0830(15) Uani d . 1 C
H18 0.4668 0.1013 0.4875 0.100 Uiso calc R 1 H
C19 0.5435(3) 0.1067(2) 0.3707(2) 0.0601(10) Uani d . 1 C
H19 0.5285 0.0590 0.3467 0.072 Uiso calc R 1 H
C20 0.7668(2) 0.07750(14) 0.2565(2) 0.0338(6) Uani d . 1 C
C21 0.8358(2) 0.09901(15) 0.3430(2) 0.0406(7) Uani d . 1 C
H21 0.8180 0.1382 0.3807 0.049 Uiso calc R 1 H
C22 0.9305(3) 0.06327(18) 0.3744(3) 0.0536(8) Uani d . 1 C
H22 0.9777 0.0777 0.4337 0.064 Uiso calc R 1 H
C23 0.9557(3) 0.00615(19) 0.3182(3) 0.0607(10) Uani d . 1 C
H23 1.0209 -0.0182 0.3390 0.073 Uiso calc R 1 H
C24 0.8872(3) -0.01546(18) 0.2329(3) 0.0586(9) Uani d . 1 C
H24 0.9053 -0.0545 0.1951 0.070 Uiso calc R 1 H
C25 0.7923(3) 0.01930(17) 0.2019(2) 0.0466(7) Uani d . 1 C
H25 0.7445 0.0037 0.1436 0.056 Uiso calc R 1 H
C26 0.3262(2) 0.05986(19) 0.0857(3) 0.0507(8) Uani d . 1 C
H26A 0.3167 0.0430 0.1509 0.076 Uiso calc R 1 H
H26B 0.2743 0.0365 0.0331 0.076 Uiso calc R 1 H
H26C 0.3164 0.1122 0.0813 0.076 Uiso calc R 1 H
C27 0.5275(3) 0.1071(2) -0.2506(2) 0.0664(11) Uani d . 1 C
H27A 0.5825 0.0705 -0.2470 0.100 Uiso calc R 1 H
H27B 0.5450 0.1492 -0.2870 0.100 Uiso calc R 1 H
H27C 0.4600 0.0872 -0.2852 0.100 Uiso calc R 1 H
C28 0.4081(4) 0.2038(3) -0.0984(4) 0.0979(17) Uani d . 1 C
H28A 0.3400 0.1871 -0.1365 0.147 Uiso calc R 1 H
H28B 0.4237 0.2515 -0.1224 0.147 Uiso calc R 1 H
H28C 0.4055 0.2069 -0.0277 0.147 Uiso calc R 1 H

loop_
_atom_site_aniso_label
_atom_site_aniso_U_11
_atom_site_aniso_U_22
_atom_site_aniso_U_33
_atom_site_aniso_U_12
_atom_site_aniso_U_13
_atom_site_aniso_U_23
Al1 0.0455(5) 0.0409(5) 0.0361(5) -0.0053(4) -0.0005(4) 0.0123(4)
Al2 0.0279(4) 0.0364(4) 0.0314(4) -0.0047(3) 0.0084(3) -0.0020(3)
O1 0.0628(14) 0.0473(12) 0.0338(10) -0.0259(11) 0.0105(10) -0.0045(9)
O2 0.0472(12) 0.0508(12) 0.0284(9) -0.0216(10) 0.0064(8) -0.0009(9)
O3 0.0336(10) 0.0347(10) 0.0285(9) -0.0061(8) 0.0039(7) 0.0038(8)
P1 0.0373(4) 0.0279(3) 0.0318(4) -0.0059(3) 0.0077(3) -0.0021(3)
P2 0.0298(3) 0.0358(4) 0.0257(3) -0.0043(3) 0.0071(3) -0.0037(3)
C1 0.0311(14) 0.0304(13) 0.0434(15) -0.0012(11) 0.0038(11) 0.0034(12)
C2 0.0558(19) 0.0454(18) 0.0426(16) -0.0094(15) 0.0001(14) 0.0062(14)
C3 0.064(2) 0.0485(19) 0.060(2) -0.0070(17) -0.0021(17) 0.0210(17)
C4 0.0483(19) 0.0344(16) 0.087(3) 0.0019(14) 0.0081(18) 0.0144(17)
C5 0.0523(19) 0.0317(15) 0.073(2) 0.0036(14) 0.0091(17) -0.0065(16)
C6 0.0482(17) 0.0319(15) 0.0481(17) 0.0014(13) 0.0061(14) -0.0021(13)
C7 0.0438(16) 0.0254(13) 0.0536(17) -0.0001(12) 0.0239(14) 0.0045(12)
C8 0.0347(15) 0.0385(16) 0.072(2) 0.0049(12) 0.0191(15) 0.0164(15)
C9 0.0389(18) 0.065(2) 0.110(3) 0.0055(17) 0.016(2) 0.038(2)
C10 0.060(2) 0.061(2) 0.138(4) 0.031(2) 0.060(3) 0.045(3)
C11 0.095(3) 0.050(2) 0.112(4) 0.026(2) 0.070(3) 0.021(2)
C12 0.082(3) 0.0340(16) 0.075(2) 0.0078(16) 0.049(2) 0.0034(16)
C13 0.0272(13) 0.0327(14) 0.0345(13) 0.0024(11) 0.0050(10) -0.0007(11)
C14 0.0358(15) 0.067(2) 0.0288(13) 0.0121(14) 0.0090(11) -0.0006(14)
C15 0.093(3) 0.061(2) 0.0460(19) 0.026(2) 0.0209(19) -0.0101(17)
C16 0.161(5) 0.091(3) 0.052(2) 0.053(4) 0.041(3) -0.007(2)
C17 0.120(4) 0.125(5) 0.060(3) 0.056(4) 0.040(3) -0.012(3)
C18 0.058(2) 0.154(5) 0.042(2) 0.008(3) 0.0221(17) 0.017(3)
C19 0.0472(19) 0.099(3) 0.0355(16) -0.0003(19) 0.0129(14) -0.0004(17)
C20 0.0382(15) 0.0277(13) 0.0381(14) -0.0005(11) 0.0141(11) 0.0020(11)
C21 0.0371(15) 0.0290(14) 0.0529(17) -0.0001(11) 0.0030(13) 0.0044(12)
C22 0.0414(17) 0.0441(18) 0.070(2) 0.0024(14) -0.0005(16) 0.0114(16)
C23 0.0450(19) 0.0461(19) 0.093(3) 0.0141(15) 0.0179(19) 0.0191(19)
C24 0.065(2) 0.0400(17) 0.078(3) 0.0121(16) 0.032(2) 0.0006(17)
C25 0.0535(18) 0.0419(17) 0.0477(17) 0.0022(14) 0.0182(14) -0.0059(14)
C26 0.0391(17) 0.055(2) 0.062(2) -0.0013(14) 0.0213(15) -0.0110(16)
C27 0.075(2) 0.085(3) 0.0321(16) -0.039(2) -0.0045(16) 0.0118(17)
C28 0.103(4) 0.081(3) 0.112(4) 0.049(3) 0.029(3) 0.049(3)

loop_
_atom_type_symbol
_atom_type_description
_atom_type_scat_dispersion_real
_atom_type_scat_dispersion_imag
_atom_type_scat_source
C C 0.0033 0.0016 'International Tables Vol C Tables 4.2.6.8 and 6.1.1.4'
H H 0.0000 0.0000 'International Tables Vol C Tables 4.2.6.8 and 6.1.1.4'
O O 0.0106 0.0060 'International Tables Vol C Tables 4.2.6.8 and 6.1.1.4'
Al Al 0.0645 0.0514 'International Tables Vol C Tables 4.2.6.8 and 6.1.1.4'
P P 0.1023 0.0942 'International Tables Vol C Tables 4.2.6.8 and 6.1.1.4'

loop_
_geom_angle_atom_site_label_1
_geom_angle_atom_site_label_2
_geom_angle_atom_site_label_3
_geom_angle_site_symmetry_1
_geom_angle_site_symmetry_3
_geom_angle
O3 Al1 O1 . . 103.94(10)
O3 Al1 C28 . . 108.93(17)
O1 Al1 C28 . . 109.5(2)
O3 Al1 C27 . . 108.32(14)
O1 Al1 C27 . . 106.28(13)
C28 Al1 C27 . . 118.8(2)
O2 Al2 O3 . 3_655 107.19(10)
O2 Al2 O3 . . 108.80(9)
O3 Al2 O3 3_655 . 86.69(9)
O2 Al2 C26 . . 113.48(13)
O3 Al2 C26 3_655 . 117.44(12)
O3 Al2 C26 . . 119.97(13)
O2 Al2 Al2 . 3_655 115.13(9)
O3 Al2 Al2 3_655 3_655 43.43(6)
O3 Al2 Al2 . 3_655 43.26(6)
C26 Al2 Al2 . 3_655 131.32(11)
P1 O1 Al1 . . 141.21(14)
P2 O2 Al2 . . 147.82(14)
Al1 O3 Al2 . 3_655 130.57(11)
Al1 O3 Al2 . . 136.12(12)
Al2 O3 Al2 3_655 . 93.31(9)
O1 P1 C13 . . 119.33(12)
O1 P1 C1 . . 105.99(12)
C13 P1 C1 . . 107.59(13)
O1 P1 C7 . . 105.25(14)
C13 P1 C7 . . 110.56(13)
C1 P1 C7 . . 107.54(12)
O2 P2 C13 . . 117.92(12)
O2 P2 C14 . . 105.54(13)
C13 P2 C14 . . 107.71(15)
O2 P2 C20 . . 104.42(13)
C13 P2 C20 . . 113.39(13)
C14 P2 C20 . . 107.16(13)
C6 C1 C2 . . 118.8(3)
C6 C1 P1 . . 121.8(2)
C2 C1 P1 . . 119.5(2)
C3 C2 C1 . . 120.1(3)
C3 C2 H2 . . 119.9
C1 C2 H2 . . 119.9
C4 C3 C2 . . 120.5(3)
C4 C3 H3 . . 119.8
C2 C3 H3 . . 119.8
C5 C4 C3 . . 120.1(3)
C5 C4 H4 . . 120.0
C3 C4 H4 . . 120.0
C4 C5 C6 . . 120.4(3)
C4 C5 H5 . . 119.8
C6 C5 H5 . . 119.8
C1 C6 C5 . . 120.1(3)
C1 C6 H6 . . 119.9
C5 C6 H6 . . 119.9
C8 C7 C12 . . 120.4(3)
C8 C7 P1 . . 120.5(2)
C12 C7 P1 . . 119.1(3)
C7 C8 C9 . . 120.1(4)
C7 C8 H8 . . 119.9
C9 C8 H8 . . 119.9
C8 C9 C10 . . 118.8(4)
C8 C9 H9 . . 120.6
C10 C9 H9 . . 120.6
C11 C10 C9 . . 120.7(4)
C11 C10 H10 . . 119.7
C9 C10 H10 . . 119.7
C10 C11 C12 . . 120.8(4)
C10 C11 H11 . . 119.6
C12 C11 H11 . . 119.6
C11 C12 C7 . . 119.1(4)
C11 C12 H12 . . 120.4
C7 C12 H12 . . 120.4
P2 C13 P1 . . 129.37(17)
P2 C13 H13 . . 115.1(19)
P1 C13 H13 . . 110.6(19)
C19 C14 C15 . . 120.4(3)
C19 C14 P2 . . 119.2(3)
C15 C14 P2 . . 120.4(3)
C16 C15 C14 . . 120.2(4)
C16 C15 H15 . . 119.9
C14 C15 H15 . . 119.9
C17 C16 C15 . . 120.0(5)
C17 C16 H16 . . 120.0
C15 C16 H16 . . 120.0
C18 C17 C16 . . 120.4(4)
C18 C17 H17 . . 119.8
C16 C17 H17 . . 119.8
C17 C18 C19 . . 120.8(4)
C17 C18 H18 . . 119.6
C19 C18 H18 . . 119.6
C14 C19 C18 . . 118.1(4)
C14 C19 H19 . . 121.0
C18 C19 H19 . . 121.0
C21 C20 C25 . . 120.0(3)
C21 C20 P2 . . 120.5(2)
C25 C20 P2 . . 119.6(2)
C22 C21 C20 . . 120.0(3)
C22 C21 H21 . . 120.0
C20 C21 H21 . . 120.0
C21 C22 C23 . . 119.4(3)
C21 C22 H22 . . 120.3
C23 C22 H22 . . 120.3
C24 C23 C22 . . 120.6(3)
C24 C23 H23 . . 119.7
C22 C23 H23 . . 119.7
C23 C24 C25 . . 120.3(3)
C23 C24 H24 . . 119.8
C25 C24 H24 . . 119.8
C24 C25 C20 . . 119.7(3)
C24 C25 H25 . . 120.2
C20 C25 H25 . . 120.2
Al2 C26 H26A . . 109.5
Al2 C26 H26B . . 109.5
H26A C26 H26B . . 109.5
Al2 C26 H26C . . 109.5
H26A C26 H26C . . 109.5
H26B C26 H26C . . 109.5
Al1 C27 H27A . . 109.5
Al1 C27 H27B . . 109.5
H27A C27 H27B . . 109.5
Al1 C27 H27C . . 109.5
H27A C27 H27C . . 109.5
H27B C27 H27C . . 109.5
Al1 C28 H28A . . 109.5
Al1 C28 H28B . . 109.5
H28A C28 H28B . . 109.5
Al1 C28 H28C . . 109.5
H28A C28 H28C . . 109.5
H28B C28 H28C . . 109.5

loop_
_geom_bond_atom_site_label_1
_geom_bond_atom_site_label_2
_geom_bond_site_symmetry_2
_geom_bond_distance
Al1 O3 . 1.7837(19)
Al1 O1 . 1.809(2)
Al1 C28 . 1.955(5)
Al1 C27 . 1.962(4)
Al2 O2 . 1.750(2)
Al2 O3 3_655 1.790(2)
Al2 O3 . 1.7955(19)
Al2 C26 . 1.948(3)
Al2 Al2 3_655 2.6075(16)
O1 P1 . 1.533(2)
O2 P2 . 1.5390(19)
O3 Al2 3_655 1.790(2)
P1 C13 . 1.701(3)
P1 C1 . 1.800(3)
P1 C7 . 1.800(3)
P2 C13 . 1.695(3)
P2 C14 . 1.799(3)
P2 C20 . 1.802(3)
C1 C6 . 1.385(4)
C1 C2 . 1.389(4)
C2 C3 . 1.383(5)
C2 H2 . 0.9500
C3 C4 . 1.368(5)
C3 H3 . 0.9500
C4 C5 . 1.361(5)
C4 H4 . 0.9500
C5 C6 . 1.390(4)
C5 H5 . 0.9500
C6 H6 . 0.9500
C7 C8 . 1.376(5)
C7 C12 . 1.401(4)
C8 C9 . 1.395(5)
C8 H8 . 0.9500
C9 C10 . 1.398(7)
C9 H9 . 0.9500
C10 C11 . 1.366(7)
C10 H10 . 0.9500
C11 C12 . 1.377(6)
C11 H11 . 0.9500
C12 H12 . 0.9500
C13 H13 . 0.88(3)
C14 C19 . 1.378(5)
C14 C15 . 1.394(5)
C15 C16 . 1.383(5)
C15 H15 . 0.9500
C16 C17 . 1.370(8)
C16 H16 . 0.9500
C17 C18 . 1.365(7)
C17 H17 . 0.9500
C18 C19 . 1.420(5)
C18 H18 . 0.9500
C19 H19 . 0.9500
C20 C21 . 1.388(4)
C20 C25 . 1.394(4)
C21 C22 . 1.386(4)
C21 H21 . 0.9500
C22 C23 . 1.390(5)
C22 H22 . 0.9500
C23 C24 . 1.374(5)
C23 H23 . 0.9500
C24 C25 . 1.379(5)
C24 H24 . 0.9500
C25 H25 . 0.9500
C26 H26A . 0.9800
C26 H26B . 0.9800
C26 H26C . 0.9800
C27 H27A . 0.9800
C27 H27B . 0.9800
C27 H27C . 0.9800
C28 H28A . 0.9800
C28 H28B . 0.9800
C28 H28C . 0.9800
